data_2233615
loop_
_publ_author_name
'Zhao, Dan'
'Zhu, Jing'
'Liang, Peng'
'Chang, Huan'
'He, Rong'

_publ_section_title
;
 Lithium europium(III) molybdate(VI), Li~3.5~Eu~1.5~(MoO~4~)~4~
;
_journal_coeditor_code RU2018
_journal_issue 2
_journal_name_full 'Acta Crystallographica Section E'
_journal_page_first i14
_journal_paper_doi 10.1107/S1600536812000268
_journal_volume 68
_journal_year 2012
_chemical_formula_iupac 'Li3.5 Eu1.5 (Mo O4)4'
_chemical_formula_moiety 'Eu1.50 Li3.50 Mo4 O16'
_chemical_formula_sum 'Eu1.5 Li3.5 Mo4 O16'
_chemical_formula_weight 891.99
_chemical_name_systematic
;
Lithium europium(III) molybdate(VI)
;
_space_group_IT_number 2
_symmetry_cell_setting triclinic
_symmetry_space_group_name_Hall '-P 1'
_symmetry_space_group_name_H-M 'P -1'
_atom_sites_solution_primary direct
_atom_sites_solution_secondary difmap
_audit_creation_method SHELXL-97
_cell_angle_alpha 100.09(2)
_cell_angle_beta 100.341(15)
_cell_angle_gamma 111.891(15)
_cell_formula_units_Z 1
_cell_length_a 5.2182(11)
_cell_length_b 6.7008(12)
_cell_length_c 10.3167(5)
_cell_measurement_reflns_used 791
_cell_measurement_temperature 296(2)
_cell_measurement_theta_max 27.4835
_cell_measurement_theta_min 2.0801
_cell_volume 317.49(11)
_computing_cell_refinement '<i>CrystalClear</i> (Rigaku, 2004)'
_computing_data_collection '<i>CrystalClear</i> (Rigaku, 2004)'
_computing_data_reduction '<i>CrystalClear</i> (Rigaku, 2004)'
_computing_molecular_graphics '<i>DIAMOND</i> (Brandenburg, 2004)'
_computing_publication_material '<i>SHELXTL</i> (Sheldrick, 2008) and PLATON (Spek, 2009)'
_computing_structure_refinement '<i>SHELXL97</i> (Sheldrick, 2008)'
_computing_structure_solution 'SHELXS97 (Sheldrick, 2008)'
_diffrn_ambient_temperature 296(2)
_diffrn_detector_area_resol_mean 14.6306
_diffrn_measured_fraction_theta_full 0.983
_diffrn_measured_fraction_theta_max 0.983
_diffrn_measurement_device_type 'Rigaku Mercury70 CCD'
_diffrn_measurement_method '\w scans'
_diffrn_radiation_monochromator graphite
_diffrn_radiation_source 'fine-focus sealed tube'
_diffrn_radiation_type MoK\a
_diffrn_radiation_wavelength 0.71073
_diffrn_reflns_av_R_equivalents 0.0143
_diffrn_reflns_av_sigmaI/netI 0.0214
_diffrn_reflns_limit_h_max 6
_diffrn_reflns_limit_h_min -6
_diffrn_reflns_limit_k_max 8
_diffrn_reflns_limit_k_min -8
_diffrn_reflns_limit_l_max 13
_diffrn_reflns_limit_l_min -12
_diffrn_reflns_number 2478
_diffrn_reflns_theta_full 27.48
_diffrn_reflns_theta_max 27.48
_diffrn_reflns_theta_min 3.40
_exptl_absorpt_coefficient_mu 11.222
_exptl_absorpt_correction_T_max 0.6038
_exptl_absorpt_correction_T_min 0.2125
_exptl_absorpt_correction_type multi-scan
_exptl_absorpt_process_details '(<i>ABSCOR</i>; Higashi, 1995)'
_exptl_crystal_colour colourless
_exptl_crystal_density_diffrn 4.665
_exptl_crystal_density_method 'not measured'
_exptl_crystal_description prism
_exptl_crystal_F_000 401
_exptl_crystal_size_max 0.20
_exptl_crystal_size_mid 0.05
_exptl_crystal_size_min 0.05
_refine_diff_density_max 0.951
_refine_diff_density_min -1.615
_refine_ls_extinction_method none
_refine_ls_goodness_of_fit_ref 1.102
_refine_ls_matrix_type full
_refine_ls_number_parameters 105
_refine_ls_number_reflns 1437
_refine_ls_number_restraints 0
_refine_ls_restrained_S_all 1.102
_refine_ls_R_factor_all 0.0339
_refine_ls_R_factor_gt 0.0286
_refine_ls_shift/su_max 0.000
_refine_ls_shift/su_mean 0.000
_refine_ls_structure_factor_coef Fsqd
_refine_ls_weighting_details 'calc w=1/[\s^2^(Fo^2^)+(0.0380P)^2^+1.5273P] where P=(Fo^2^+2Fc^2^)/3'
_refine_ls_weighting_scheme calc
_refine_ls_wR_factor_gt 0.0755
_refine_ls_wR_factor_ref 0.0787
_reflns_number_gt 1224
_reflns_number_total 1437
_reflns_threshold_expression I>2sigma(I)
_cod_data_source_file ru2018.cif
_cod_data_source_block I
_cod_original_cell_volume 317.49(9)
_cod_original_formula_sum 'Eu1.50 Li3.50 Mo4 O16'
_cod_database_code 2233615
_cod_database_fobs_code 2233615

loop_
_symmetry_equiv_pos_as_xyz
'x, y, z'
'-x, -y, -z'

loop_
_atom_site_type_symbol
_atom_site_label
_atom_site_fract_x
_atom_site_fract_y
_atom_site_fract_z
_atom_site_U_iso_or_equiv
_atom_site_adp_type
_atom_site_calc_flag
_atom_site_refinement_flags
_atom_site_occupancy
_atom_site_symmetry_multiplicity
Li Li1 0.62034(7) 0.77190(5) 0.43965(3) 0.00542(13) Uani d P 0.25 1
Eu Eu1 0.62034(7) 0.77190(5) 0.43965(3) 0.00542(13) Uani d P 0.75 1
Mo Mo1 0.16529(10) 0.70023(7) 0.68099(5) 0.00873(15) Uani d . 1 1
Mo Mo2 1.08254(11) 0.84541(8) 0.19822(5) 0.01044(15) Uani d . 1 1
O O1 0.3065(9) 0.5032(7) 0.7078(4) 0.0141(9) Uani d . 1 1
O O2 0.8045(9) 0.5637(7) 0.5724(4) 0.0145(9) Uani d . 1 1
O O3 0.7317(9) 0.3263(7) 0.7745(4) 0.0175(9) Uani d . 1 1
O O4 0.7691(10) 0.6882(7) 0.0693(5) 0.0213(10) Uani d . 1 1
O O5 0.3812(8) 0.8834(6) 0.5948(4) 0.0099(8) Uani d . 1 1
O O6 1.0161(9) 0.9568(7) 0.3572(4) 0.0141(9) Uani d . 1 1
O O7 1.1437(9) 0.8249(7) 0.8386(4) 0.0175(9) Uani d . 1 1
O O8 1.3010(9) 1.0575(7) 0.1374(4) 0.0167(9) Uani d . 1 1
Li Li2 0.669(4) 0.593(3) 0.869(2) 0.060(5) Uiso d . 1 1
Li Li3 1.5000 1.0000 0.0000 0.049(6) Uiso d S 1 2

loop_
_atom_site_aniso_label
_atom_site_aniso_U_11
_atom_site_aniso_U_22
_atom_site_aniso_U_33
_atom_site_aniso_U_12
_atom_site_aniso_U_13
_atom_site_aniso_U_23
Li1 0.0066(2) 0.0053(2) 0.0037(2) 0.00203(15) 0.00143(14) 0.00061(14)
Eu1 0.0066(2) 0.0053(2) 0.0037(2) 0.00203(15) 0.00143(14) 0.00061(14)
Mo1 0.0097(3) 0.0099(3) 0.0068(3) 0.0038(2) 0.0029(2) 0.00267(19)
Mo2 0.0122(3) 0.0133(3) 0.0057(2) 0.0056(2) 0.00259(19) 0.00134(19)
O1 0.018(2) 0.016(2) 0.010(2) 0.0090(18) 0.0062(17) 0.0028(16)
O2 0.014(2) 0.012(2) 0.013(2) 0.0028(17) 0.0019(17) 0.0010(16)
O3 0.020(2) 0.019(2) 0.015(2) 0.0112(19) 0.0051(18) 0.0031(18)
O4 0.021(2) 0.021(2) 0.013(2) 0.0023(19) 0.0017(18) 0.0031(18)
O5 0.0110(19) 0.0098(19) 0.0089(19) 0.0039(16) 0.0032(15) 0.0032(15)
O6 0.0109(19) 0.015(2) 0.014(2) 0.0028(17) 0.0057(17) 0.0009(17)
O7 0.016(2) 0.022(2) 0.014(2) 0.0081(19) 0.0044(17) 0.0013(18)
O8 0.019(2) 0.022(2) 0.014(2) 0.0114(19) 0.0082(18) 0.0083(18)

loop_
_atom_type_symbol
_atom_type_description
_atom_type_scat_dispersion_real
_atom_type_scat_dispersion_imag
_atom_type_scat_source
Eu Eu -0.1578 3.6682 'International Tables Vol C Tables 4.2.6.8 and 6.1.1.4'
Li Li -0.0003 0.0001 'International Tables Vol C Tables 4.2.6.8 and 6.1.1.4'
Mo Mo -1.6832 0.6857 'International Tables Vol C Tables 4.2.6.8 and 6.1.1.4'
O O 0.0106 0.0060 'International Tables Vol C Tables 4.2.6.8 and 6.1.1.4'

loop_
_geom_angle_atom_site_label_1
_geom_angle_atom_site_label_2
_geom_angle_atom_site_label_3
_geom_angle_site_symmetry_1
_geom_angle_site_symmetry_3
_geom_angle
O1 Li1 O6 2_666 . 72.17(14)
O1 Li1 O5 2_666 . 152.17(14)
O6 Li1 O5 . . 135.59(14)
O1 Li1 O5 2_666 2_676 128.42(13)
O6 Li1 O5 . 2_676 70.23(13)
O5 Li1 O5 . 2_676 74.09(15)
O1 Li1 O3 2_666 2_666 75.14(14)
O6 Li1 O3 . 2_666 94.56(15)
O5 Li1 O3 . 2_666 100.26(14)
O5 Li1 O3 2_676 2_666 74.05(14)
O1 Li1 O2 2_666 . 70.22(14)
O6 Li1 O2 . . 101.42(14)
O5 Li1 O2 . . 97.18(13)
O5 Li1 O2 2_676 . 151.16(14)
O3 Li1 O2 2_666 . 134.77(14)
O1 Li1 O6 2_666 2_776 124.00(14)
O6 Li1 O6 . 2_776 75.58(15)
O5 Li1 O6 . 2_776 71.94(13)
O5 Li1 O6 2_676 2_776 78.18(14)
O3 Li1 O6 2_666 2_776 152.23(14)
O2 Li1 O6 . 2_776 72.99(14)
O1 Li1 O2 2_666 2_666 79.65(14)
O6 Li1 O2 . 2_666 150.92(14)
O5 Li1 O2 . 2_666 73.02(13)
O5 Li1 O2 2_676 2_666 125.81(14)
O3 Li1 O2 2_666 2_666 70.98(15)
O2 Li1 O2 . 2_666 74.91(16)
O6 Li1 O2 2_776 2_666 128.19(14)
O1 Li1 Li2 2_666 2_666 38.4(4)
O6 Li1 Li2 . 2_666 87.0(3)
O5 Li1 Li2 . 2_666 128.2(4)
O5 Li1 Li2 2_676 2_666 105.7(4)
O3 Li1 Li2 2_666 2_666 37.4(4)
O2 Li1 Li2 . 2_666 101.2(4)
O6 Li1 Li2 2_776 2_666 159.8(3)
O2 Li1 Li2 2_666 2_666 66.1(3)
O1 Li1 Eu1 2_666 2_776 99.68(11)
O6 Li1 Eu1 . 2_776 38.45(10)
O5 Li1 Eu1 . 2_776 104.25(10)
O5 Li1 Eu1 2_676 2_776 69.98(10)
O3 Li1 Eu1 2_666 2_776 128.14(11)
O2 Li1 Eu1 . 2_776 86.31(10)
O6 Li1 Eu1 2_776 2_776 37.13(9)
O2 Li1 Eu1 2_666 2_776 160.33(10)
Li2 Li1 Eu1 2_666 2_776 124.7(3)
O1 Li1 Eu1 2_666 2_676 160.49(10)
O6 Li1 Eu1 . 2_676 103.47(10)
O5 Li1 Eu1 . 2_676 37.21(9)
O5 Li1 Eu1 2_676 2_676 36.87(9)
O3 Li1 Eu1 2_666 2_676 86.47(10)
O2 Li1 Eu1 . 2_676 128.97(10)
O6 Li1 Eu1 2_776 2_676 71.20(10)
O2 Li1 Eu1 2_666 2_676 100.71(10)
Li2 Li1 Eu1 2_666 2_676 123.8(3)
Eu1 Li1 Eu1 2_776 2_676 86.46(2)
O1 Li1 Eu1 2_666 2_666 70.99(10)
O6 Li1 Eu1 . 2_666 132.65(10)
O5 Li1 Eu1 . 2_666 83.87(9)
O5 Li1 Eu1 2_676 2_666 156.82(9)
O3 Li1 Eu1 2_666 2_666 103.58(11)
O2 Li1 Eu1 . 2_666 37.69(10)
O6 Li1 Eu1 2_776 2_666 102.02(10)
O2 Li1 Eu1 2_666 2_666 37.21(10)
Li2 Li1 Eu1 2_666 2_666 82.2(3)
Eu1 Li1 Eu1 2_776 2_666 123.78(2)
Eu1 Li1 Eu1 2_676 2_666 120.77(2)
O7 Mo1 O1 1_455 . 106.9(2)
O7 Mo1 O2 1_455 1_455 106.3(2)
O1 Mo1 O2 . 1_455 110.91(19)
O7 Mo1 O5 1_455 . 116.72(19)
O1 Mo1 O5 . . 108.58(18)
O2 Mo1 O5 1_455 . 107.45(19)
O7 Mo1 Li3 1_455 1_456 31.81(14)
O1 Mo1 Li3 . 1_456 90.06(14)
O2 Mo1 Li3 1_455 1_456 138.06(13)
O5 Mo1 Li3 . 1_456 98.83(13)
O7 Mo1 Li2 1_455 . 84.1(4)
O1 Mo1 Li2 . . 32.6(4)
O2 Mo1 Li2 1_455 . 141.4(4)
O5 Mo1 Li2 . . 100.0(4)
Li3 Mo1 Li2 1_456 . 59.6(3)
O7 Mo1 Eu1 1_455 1_455 102.85(14)
O1 Mo1 Eu1 . 1_455 141.46(14)
O2 Mo1 Eu1 1_455 1_455 35.65(13)
O5 Mo1 Eu1 . 1_455 78.16(13)
Li3 Mo1 Eu1 1_456 1_455 127.214(19)
Li2 Mo1 Eu1 . 1_455 173.0(3)
O7 Mo1 Eu1 1_455 2_676 94.98(15)
O1 Mo1 Eu1 . 2_676 137.51(14)
O2 Mo1 Eu1 1_455 2_676 96.59(14)
O5 Mo1 Eu1 . 2_676 29.83(12)
Li3 Mo1 Eu1 1_456 2_676 90.23(2)
Li2 Mo1 Eu1 . 2_676 119.9(3)
Eu1 Mo1 Eu1 1_455 2_676 61.28(2)
O7 Mo1 Eu1 1_455 2_666 133.27(15)
O1 Mo1 Eu1 . 2_666 26.58(13)
O2 Mo1 Eu1 1_455 2_666 95.63(13)
O5 Mo1 Eu1 . 2_666 94.11(12)
Li3 Mo1 Eu1 1_456 2_666 114.76(2)
Li2 Mo1 Eu1 . 2_666 55.2(3)
Eu1 Mo1 Eu1 1_455 2_666 118.02(2)
Eu1 Mo1 Eu1 2_676 2_666 123.353(18)
O4 Mo2 O8 . . 107.4(2)
O4 Mo2 O3 . 2_766 108.3(2)
O8 Mo2 O3 . 2_766 106.3(2)
O4 Mo2 O6 . . 112.4(2)
O8 Mo2 O6 . . 111.97(19)
O3 Mo2 O6 2_766 . 110.20(19)
O4 Mo2 Li3 . . 96.73(15)
O8 Mo2 Li3 . . 30.53(14)
O3 Mo2 Li3 2_766 . 83.23(14)
O6 Mo2 Li3 . . 140.59(13)
O4 Mo2 Eu1 . 1_655 140.06(16)
O8 Mo2 Eu1 . 1_655 100.92(14)
O3 Mo2 Eu1 2_766 1_655 35.15(14)
O6 Mo2 Eu1 . 1_655 80.96(13)
Li3 Mo2 Eu1 . 1_655 93.60(2)
O4 Mo2 Eu1 . 2_776 143.13(16)
O8 Mo2 Eu1 . 2_776 90.70(14)
O3 Mo2 Eu1 2_766 2_776 96.42(14)
O6 Mo2 Eu1 . 2_776 31.22(13)
Li3 Mo2 Eu1 . 2_776 113.38(2)
Eu1 Mo2 Eu1 1_655 2_776 61.522(18)
Mo1 O1 Li2 . . 120.3(6)
Mo1 O1 Eu1 . 2_666 133.9(2)
Li2 O1 Eu1 . 2_666 97.0(5)
Mo1 O1 Li1 . 2_666 133.9(2)
Li2 O1 Li1 . 2_666 97.0(5)
Eu1 O1 Li1 2_666 2_666 0.000(12)
Mo1 O2 Li1 1_655 . 118.9(2)
Mo1 O2 Li1 1_655 2_666 134.1(2)
Li1 O2 Li1 . 2_666 105.10(16)
Mo1 O2 Eu1 1_655 2_666 134.1(2)
Li1 O2 Eu1 . 2_666 105.10(16)
Li1 O2 Eu1 2_666 2_666 0.00(2)
Mo2 O3 Li2 2_766 . 143.2(6)
Mo2 O3 Li1 2_766 2_666 119.6(2)
Li2 O3 Li1 . 2_666 96.9(6)
Mo2 O3 Eu1 2_766 2_666 119.6(2)
Li2 O3 Eu1 . 2_666 96.9(6)
Li1 O3 Eu1 2_666 2_666 0.00(3)
Mo2 O4 Li2 . 1_554 135.4(6)
Mo2 O4 Li2 . 2_666 118.2(5)
Li2 O4 Li2 1_554 2_666 103.7(6)
Mo1 O5 Li1 . . 123.90(18)
Mo1 O5 Eu1 . 2_676 128.12(19)
Li1 O5 Eu1 . 2_676 105.91(15)
Mo1 O5 Li1 . 2_676 128.12(19)
Li1 O5 Li1 . 2_676 105.91(15)
Eu1 O5 Li1 2_676 2_676 0.00(2)
Mo2 O6 Li1 . . 125.4(2)
Mo2 O6 Eu1 . 2_776 126.0(2)
Li1 O6 Eu1 . 2_776 104.42(15)
Mo2 O6 Li1 . 2_776 126.0(2)
Li1 O6 Li1 . 2_776 104.42(15)
Eu1 O6 Li1 2_776 2_776 0.000(17)
Mo1 O7 Li3 1_655 1_556 121.6(2)
Mo1 O7 Li2 1_655 . 107.8(5)
Li3 O7 Li2 1_556 . 122.2(5)
Mo2 O8 Li3 . . 122.5(2)
Mo2 O8 Li2 . 2_776 133.5(5)
Li3 O8 Li2 . 2_776 101.5(5)
O4 Li2 O3 1_556 . 119.8(10)
O4 Li2 O1 1_556 . 136.5(10)
O3 Li2 O1 . . 89.5(8)
O4 Li2 O8 1_556 2_776 89.3(8)
O3 Li2 O8 . 2_776 144.5(10)
O1 Li2 O8 . 2_776 80.4(7)
O4 Li2 O7 1_556 . 97.9(8)
O3 Li2 O7 . . 85.3(7)
O1 Li2 O7 . . 117.2(9)
O8 Li2 O7 2_776 . 69.8(5)
O4 Li2 O4 1_556 2_666 76.3(6)
O3 Li2 O4 . 2_666 88.5(7)
O1 Li2 O4 . 2_666 73.0(6)
O8 Li2 O4 2_776 2_666 120.0(8)
O7 Li2 O4 . 2_666 168.0(9)
O4 Li2 Li3 1_556 1_456 64.3(5)
O3 Li2 Li3 . 1_456 174.0(9)
O1 Li2 Li3 . 1_456 84.6(6)
O8 Li2 Li3 2_776 1_456 35.6(3)
O7 Li2 Li3 . 1_456 98.6(6)
O4 Li2 Li3 2_666 1_456 88.4(5)
O4 Li2 Li1 1_556 2_666 156.0(9)
O3 Li2 Li1 . 2_666 45.7(4)
O1 Li2 Li1 . 2_666 44.6(4)
O8 Li2 Li1 2_776 2_666 112.4(7)
O7 Li2 Li1 . 2_666 99.2(6)
O4 Li2 Li1 2_666 2_666 83.6(5)
Li3 Li2 Li1 1_456 2_666 128.7(6)
O4 Li2 Eu1 1_556 2_666 156.0(9)
O3 Li2 Eu1 . 2_666 45.7(4)
O1 Li2 Eu1 . 2_666 44.6(4)
O8 Li2 Eu1 2_776 2_666 112.4(7)
O7 Li2 Eu1 . 2_666 99.2(6)
O4 Li2 Eu1 2_666 2_666 83.6(5)
Li3 Li2 Eu1 1_456 2_666 128.7(6)
Li1 Li2 Eu1 2_666 2_666 0.00(2)
O4 Li2 Mo1 1_556 . 120.3(8)
O3 Li2 Mo1 . . 115.1(8)
O1 Li2 Mo1 . . 27.1(3)
O8 Li2 Mo1 2_776 . 54.5(4)
O7 Li2 Mo1 . . 108.3(6)
O4 Li2 Mo1 2_666 . 83.6(5)
Li3 Li2 Mo1 1_456 . 59.4(3)
Li1 Li2 Mo1 2_666 . 69.4(4)
Eu1 Li2 Mo1 2_666 . 69.4(4)
O8 Li3 O8 2_875 . 180.0000(10)
O8 Li3 O7 2_875 2_876 97.16(17)
O8 Li3 O7 . 2_876 82.84(17)
O8 Li3 O7 2_875 1_554 82.84(17)
O8 Li3 O7 . 1_554 97.16(17)
O7 Li3 O7 2_876 1_554 180.0000(10)
O8 Li3 Mo2 2_875 2_875 26.92(13)
O8 Li3 Mo2 . 2_875 153.08(13)
O7 Li3 Mo2 2_876 2_875 87.08(12)
O7 Li3 Mo2 1_554 2_875 92.92(12)
O8 Li3 Mo2 2_875 . 153.08(13)
O8 Li3 Mo2 . . 26.92(13)
O7 Li3 Mo2 2_876 . 92.92(12)
O7 Li3 Mo2 1_554 . 87.08(12)
Mo2 Li3 Mo2 2_875 . 180.0000(10)
O8 Li3 Mo1 2_875 2_776 123.62(13)
O8 Li3 Mo1 . 2_776 56.38(13)
O7 Li3 Mo1 2_876 2_776 26.59(12)
O7 Li3 Mo1 1_554 2_776 153.41(12)
Mo2 Li3 Mo1 2_875 2_776 109.910(19)
Mo2 Li3 Mo1 . 2_776 70.09(2)
O8 Li3 Mo1 2_875 1_654 56.38(13)
O8 Li3 Mo1 . 1_654 123.62(13)
O7 Li3 Mo1 2_876 1_654 153.41(12)
O7 Li3 Mo1 1_554 1_654 26.59(12)
Mo2 Li3 Mo1 2_875 1_654 70.090(19)
Mo2 Li3 Mo1 . 1_654 109.910(19)
Mo1 Li3 Mo1 2_776 1_654 180.0
O8 Li3 Li2 2_875 2_776 137.1(4)
O8 Li3 Li2 . 2_776 42.9(4)
O7 Li3 Li2 2_876 2_776 81.2(4)
O7 Li3 Li2 1_554 2_776 98.8(4)
Mo2 Li3 Li2 2_875 2_776 110.9(3)
Mo2 Li3 Li2 . 2_776 69.1(3)
Mo1 Li3 Li2 2_776 2_776 61.0(4)
Mo1 Li3 Li2 1_654 2_776 119.0(4)
O8 Li3 Li2 2_875 1_654 42.9(4)
O8 Li3 Li2 . 1_654 137.1(4)
O7 Li3 Li2 2_876 1_654 98.8(4)
O7 Li3 Li2 1_554 1_654 81.2(4)
Mo2 Li3 Li2 2_875 1_654 69.1(3)
Mo2 Li3 Li2 . 1_654 110.9(3)
Mo1 Li3 Li2 2_776 1_654 119.0(4)
Mo1 Li3 Li2 1_654 1_654 61.0(4)
Li2 Li3 Li2 2_776 1_654 180.0000(10)

loop_
_geom_bond_atom_site_label_1
_geom_bond_atom_site_label_2
_geom_bond_site_symmetry_2
_geom_bond_distance
Li1 O1 2_666 2.368(4)
Li1 O6 . 2.370(4)
Li1 O5 . 2.381(4)
Li1 O5 2_676 2.400(4)
Li1 O3 2_666 2.413(4)
Li1 O2 . 2.437(4)
Li1 O6 2_776 2.442(4)
Li1 O2 2_666 2.465(4)
Li1 Li2 2_666 3.35(2)
Li1 Eu1 2_776 3.8024(13)
Li1 Eu1 2_676 3.8162(9)
Li1 Eu1 2_666 3.8915(10)
Mo1 O7 1_455 1.737(4)
Mo1 O1 . 1.772(4)
Mo1 O2 1_455 1.799(4)
Mo1 O5 . 1.811(4)
Mo1 Li3 1_456 3.3047(10)
Mo1 Li2 . 3.36(2)
Mo1 Eu1 1_455 3.6622(9)
Mo1 Eu1 2_676 3.7953(9)
Mo1 Eu1 2_666 3.8168(8)
Mo2 O4 . 1.731(5)
Mo2 O8 . 1.753(4)
Mo2 O3 2_766 1.786(4)
Mo2 O6 . 1.827(4)
Mo2 Li3 . 3.2648(7)
Mo2 Eu1 1_655 3.6433(9)
Mo2 Eu1 2_776 3.8126(12)
O1 Li2 . 2.10(2)
O1 Eu1 2_666 2.368(4)
O1 Li1 2_666 2.368(4)
O2 Mo1 1_655 1.799(4)
O2 Li1 2_666 2.464(4)
O2 Eu1 2_666 2.464(4)
O3 Mo2 2_766 1.786(4)
O3 Li2 . 2.05(2)
O3 Li1 2_666 2.413(4)
O3 Eu1 2_666 2.413(4)
O4 Li2 1_554 1.96(2)
O4 Li2 2_666 2.63(2)
O5 Eu1 2_676 2.400(4)
O5 Li1 2_676 2.400(4)
O6 Eu1 2_776 2.442(4)
O6 Li1 2_776 2.442(4)
O7 Mo1 1_655 1.737(4)
O7 Li3 1_556 2.045(4)
O7 Li2 . 2.50(2)
O8 Li3 . 1.968(4)
O8 Li2 2_776 2.30(2)
Li2 O4 1_556 1.96(2)
Li2 O8 2_776 2.30(2)
Li2 O4 2_666 2.63(2)
Li2 Li3 1_456 3.314(19)
Li2 Li1 2_666 3.35(2)
Li2 Eu1 2_666 3.35(2)
Li3 O8 2_875 1.968(4)
Li3 O7 2_876 2.045(4)
Li3 O7 1_554 2.045(4)
Li3 Mo2 2_875 3.2648(7)
Li3 Mo1 2_776 3.3046(10)
Li3 Mo1 1_654 3.3046(10)
Li3 Li2 2_776 3.314(19)
Li3 Li2 1_654 3.314(19)
